data_2022910
loop_
_publ_author_name
'D&#xf6;ring, Cindy'
'Jones, Peter G.'

_publ_section_title
;
 Crystal structures of five halido gold complexes involving piperidine or
 pyrrolidine as ligands or (protonated) as cations.
;
_journal_coeditor_code YZ2040
_journal_issue 'Pt 11'
_journal_name_full 'Acta crystallographica. Section E, Crystallographic communications'
_journal_page_first 1017
_journal_page_last 1027
_journal_paper_doi 10.1107/S205698902300854X
_journal_volume 79
_journal_year 2023
_chemical_formula_iupac '[Au Br (C4 H9 N)], [Au (C4 H9 N)2] Br'
_chemical_formula_moiety 'C4 H9 Au Br N, C8 H18 Au N2 +, Br -'
_chemical_formula_sum 'C12 H27 Au2 Br2 N3'
_chemical_formula_weight 767.12
_chemical_name_systematic
;
Bromido(pyrrolidine-\k<i>N</i>)gold(I)
bis(pyrrolidine-\k<i>N</i>)gold(I) bromide
;
_space_group_crystal_system orthorhombic
_space_group_IT_number 61
_space_group_name_Hall '-P 2ac 2ab'
_space_group_name_H-M_alt 'P b c a'
_atom_sites_solution_hydrogens mixed
_atom_sites_solution_primary direct
_atom_sites_solution_secondary difmap
_audit_creation_method SHELXL-2019/3
_cell_angle_alpha 90
_cell_angle_beta 90
_cell_angle_gamma 90
_cell_formula_units_Z 8
_cell_length_a 14.8040(11)
_cell_length_b 12.4631(6)
_cell_length_c 19.4486(8)
_cell_measurement_reflns_used 7080
_cell_measurement_temperature 100(2)
_cell_measurement_theta_max 29.3130
_cell_measurement_theta_min 2.5070
_cell_volume 3588.3(4)
_computing_cell_refinement
;
CrysAlisPro, Version 1.171.36.28 (Agilent, 2014)
;
_computing_data_collection
;
CrysAlisPro, Version 1.171.36.28 (Agilent, 2014)
;
_computing_data_reduction
;
CrysAlisPro, Version 1.171.36.28 (Agilent, 2014)
;
_computing_molecular_graphics
;
Siemens XP (Siemens, 1994)
;
_computing_publication_material
;
<i>SHELXL2018/3</i> (Sheldrick, 2015)
;
_computing_structure_refinement
;
<i>SHELXL2018/3</i> (Sheldrick, 2015)
;
_computing_structure_solution
;
SHELXS97 (Sheldrick, 2008)
;
_diffrn_ambient_temperature 100(2)
_diffrn_detector_area_resol_mean 16.1419
_diffrn_measured_fraction_theta_full 1.000
_diffrn_measured_fraction_theta_max 1.000
_diffrn_measurement_device_type 'Oxford Diffraction Xcalibur, Eos'
_diffrn_measurement_method '\w scans'
_diffrn_radiation_type MoK\a
_diffrn_radiation_wavelength 0.71073
_diffrn_reflns_av_R_equivalents 0.1428
_diffrn_reflns_av_unetI/netI 0.0374
_diffrn_reflns_limit_h_max 19
_diffrn_reflns_limit_h_min -19
_diffrn_reflns_limit_k_max 16
_diffrn_reflns_limit_k_min -16
_diffrn_reflns_limit_l_max 25
_diffrn_reflns_limit_l_min -25
_diffrn_reflns_number 129826
_diffrn_reflns_theta_full 28.000
_diffrn_reflns_theta_max 28.282
_diffrn_reflns_theta_min 2.094
_diffrn_source 'fine-focus sealed tube'
_exptl_absorpt_coefficient_mu 20.782
_exptl_absorpt_correction_T_max 0.8191
_exptl_absorpt_correction_T_min 0.2872
_exptl_absorpt_correction_type multi-scan
_exptl_absorpt_process_details
;
(CrysAlisPro; Agilent, 2014)
;
_exptl_crystal_colour colourless
_exptl_crystal_density_diffrn 2.840
_exptl_crystal_density_method 'not measured'
_exptl_crystal_description plate
_exptl_crystal_F_000 2784
_exptl_crystal_size_max 0.08
_exptl_crystal_size_mid 0.08
_exptl_crystal_size_min 0.01
_refine_diff_density_max 7.824
_refine_diff_density_min -2.447
_refine_ls_extinction_method none
_refine_ls_goodness_of_fit_ref 1.031
_refine_ls_hydrogen_treatment mixed
_refine_ls_matrix_type full
_refine_ls_number_parameters 193
_refine_ls_number_reflns 4461
_refine_ls_number_restraints 90
_refine_ls_restrained_S_all 1.028
_refine_ls_R_factor_all 0.0820
_refine_ls_R_factor_gt 0.0512
_refine_ls_shift/su_max 0.001
_refine_ls_shift/su_mean 0.000
_refine_ls_structure_factor_coef Fsqd
_refine_ls_weighting_details 'w=1/[\s^2^(Fo^2^)+(0.0601P)^2^+57.3562P] where P=(Fo^2^+2Fc^2^)/3'
_refine_ls_weighting_scheme calc
_refine_ls_wR_factor_gt 0.1161
_refine_ls_wR_factor_ref 0.1298
_reflns_number_gt 3055
_reflns_number_total 4461
_reflns_threshold_expression 'I > 2\s(I)'
_cod_data_source_file yz2040sup1.cif
_cod_data_source_block 2
_cod_depositor_comments 'Adding full bibliography for 2022910--2022914.cif.'
_cod_original_cell_volume 3588.3(3)
_cod_database_code 2022910
_cod_database_fobs_code 2022910
_shelx_space_group_comment
;
The symmetry employed for this shelxl refinement is uniquely defined
by the following loop, which should always be used as a source of
symmetry information in preference to the above space-group names.
They are only intended as comments.
;
_shelx_estimated_absorpt_t_min 0.287
_shelx_estimated_absorpt_t_max 0.819

loop_
_space_group_symop_operation_xyz
'x, y, z'
'-x+1/2, -y, z+1/2'
'-x, y+1/2, -z+1/2'
'x+1/2, -y+1/2, -z'
'-x, -y, -z'
'x-1/2, y, -z-1/2'
'x, -y-1/2, z-1/2'
'-x-1/2, y-1/2, z'

loop_
_atom_site_type_symbol
_atom_site_label
_atom_site_fract_x
_atom_site_fract_y
_atom_site_fract_z
_atom_site_U_iso_or_equiv
_atom_site_adp_type
_atom_site_calc_flag
_atom_site_occupancy
_atom_site_disorder_assembly
_atom_site_disorder_group
Au Au1 0.22755(3) 0.62223(3) 0.35070(2) 0.01738(12) Uani d 1 . .
Au Au2 0.24402(3) 0.37177(3) 0.36733(2) 0.02106(13) Uani d 1 . .
Br Br1 0.24081(9) 0.62289(10) 0.47285(6) 0.0319(3) Uani d 1 . .
Br Br2 0.47574(7) 0.62096(9) 0.29066(7) 0.0265(3) Uani d 1 . .
N N11 0.2072(6) 0.6225(7) 0.2457(5) 0.0198(18) Uani d 1 . .
H H01 0.154(5) 0.613(8) 0.238(5) 0.00(3) Uiso d 1 . .
C C12 0.2422(9) 0.7142(9) 0.2053(6) 0.024(3) Uani d 1 . .
H H12A 0.306033 0.728819 0.217289 0.029 Uiso calc 1 . .
H H12B 0.206137 0.779540 0.214322 0.029 Uiso calc 1 . .
C C13 0.2342(13) 0.6814(11) 0.1315(7) 0.051(4) Uani d 1 . .
H H13A 0.285701 0.709593 0.104528 0.061 Uiso calc 1 . .
H H13B 0.177388 0.709107 0.111426 0.061 Uiso calc 1 . .
C C14 0.2346(11) 0.5599(10) 0.1315(7) 0.042(4) Uani d 1 . .
H H14A 0.178228 0.531639 0.110969 0.051 Uiso calc 1 . .
H H14B 0.286700 0.532125 0.105008 0.051 Uiso calc 1 . .
C C15 0.2417(10) 0.5284(9) 0.2057(7) 0.030(4) Uani d 1 . .
H H15A 0.204779 0.463819 0.215090 0.036 Uiso calc 1 . .
H H15B 0.305281 0.512831 0.218052 0.036 Uiso calc 1 . .
N N21 0.3785(7) 0.3993(7) 0.3701(5) 0.026(2) Uani d 1 . .
H H02 0.396(7) 0.459(7) 0.359(6) 0.01(3) Uiso d 1 . .
C C22 0.4148(9) 0.3975(12) 0.4418(6) 0.040(3) Uani d 1 . .
H H22A 0.397647 0.330468 0.465778 0.047 Uiso calc 1 . .
H H22B 0.392387 0.459598 0.468609 0.047 Uiso calc 1 . .
C C23 0.5151(9) 0.4038(11) 0.4319(8) 0.046(4) Uani d 1 . .
H H23A 0.547490 0.373081 0.471874 0.055 Uiso calc 1 . .
H H23B 0.534842 0.479034 0.425349 0.055 Uiso calc 1 . .
C C24 0.5321(8) 0.3377(11) 0.3674(8) 0.046(4) Uani d 1 . .
H H24A 0.575759 0.374322 0.336788 0.056 Uiso calc 1 . .
H H24B 0.556329 0.266040 0.379409 0.056 Uiso calc 1 . .
C C25 0.4417(8) 0.3276(11) 0.3330(7) 0.038(3) Uani d 1 . .
H H25A 0.446156 0.348998 0.284058 0.046 Uiso calc 1 . .
H H25B 0.420235 0.252415 0.335148 0.046 Uiso calc 1 . .
N N31 0.1091(8) 0.3412(8) 0.3728(6) 0.033(2) Uani d 1 . .
H H03 0.105(11) 0.278(7) 0.362(8) 0.05(5) Uiso d 1 . .
C C32 0.0779(10) 0.3300(13) 0.4453(7) 0.050(3) Uani d 1 . .
H H32A 0.094769 0.259062 0.464201 0.060 Uiso calc 0.64(2) A 1
H H32B 0.104374 0.386778 0.474678 0.060 Uiso calc 0.64(2) A 1
H H32C 0.028784 0.276281 0.448143 0.060 Uiso calc 0.36(2) A 2
H H32D 0.128372 0.305867 0.474869 0.060 Uiso calc 0.36(2) A 2
C C33 -0.0217(12) 0.341(2) 0.4413(11) 0.051(6) Uani d 0.64(2) A 1
H H33A -0.044827 0.379924 0.482176 0.061 Uiso calc 0.64(2) A 1
H H33B -0.050730 0.269918 0.439248 0.061 Uiso calc 0.64(2) A 1
C C34 -0.0420(11) 0.404(2) 0.3768(13) 0.058(8) Uani d 0.64(2) A 1
H H34A -0.083197 0.363328 0.346441 0.070 Uiso calc 0.64(2) A 1
H H34B -0.070657 0.473716 0.388309 0.070 Uiso calc 0.64(2) A 1
C C35 0.0453(8) 0.4212(10) 0.3433(7) 0.032(3) Uani d 1 . .
H H35A 0.067222 0.494943 0.352072 0.039 Uiso calc 0.64(2) A 1
H H35B 0.039676 0.410829 0.293019 0.039 Uiso calc 0.64(2) A 1
H H35C -0.006657 0.384712 0.321348 0.039 Uiso calc 0.36(2) A 2
H H35D 0.075975 0.466200 0.308490 0.039 Uiso calc 0.36(2) A 2
C C33' 0.045(4) 0.435(3) 0.4683(12) 0.072(17) Uiso d 0.36(2) A 2
H H33C 0.094119 0.476047 0.490651 0.087 Uiso calc 0.36(2) A 2
H H33D -0.005492 0.426470 0.501145 0.087 Uiso calc 0.36(2) A 2
C C34' 0.014(2) 0.488(2) 0.4031(12) 0.035(10) Uiso d 0.36(2) A 2
H H34C -0.052331 0.494791 0.402725 0.042 Uiso calc 0.36(2) A 2
H H34D 0.040500 0.561337 0.399837 0.042 Uiso calc 0.36(2) A 2

loop_
_atom_site_aniso_label
_atom_site_aniso_U_11
_atom_site_aniso_U_22
_atom_site_aniso_U_33
_atom_site_aniso_U_12
_atom_site_aniso_U_13
_atom_site_aniso_U_23
Au1 0.0260(2) 0.01228(19) 0.0139(2) 0.00333(18) -0.00074(14) -0.00077(16)
Au2 0.0371(3) 0.0123(2) 0.0138(2) 0.00283(16) -0.00284(15) -0.0012(2)
Br1 0.0612(8) 0.0222(6) 0.0122(6) 0.0090(6) -0.0032(5) -0.0016(5)
Br2 0.0183(5) 0.0201(5) 0.0410(7) 0.0001(5) 0.0013(4) 0.0055(5)
N11 0.018(4) 0.017(4) 0.024(5) -0.003(4) 0.003(4) -0.003(4)
C12 0.030(8) 0.024(6) 0.017(8) -0.007(5) -0.005(5) -0.001(5)
C13 0.076(12) 0.058(10) 0.020(9) -0.018(9) -0.007(8) 0.000(8)
C14 0.062(10) 0.047(9) 0.018(8) 0.020(7) -0.004(7) -0.015(7)
C15 0.042(9) 0.027(6) 0.021(9) 0.013(5) 0.004(5) -0.004(6)
N21 0.045(6) 0.009(4) 0.023(6) 0.001(4) -0.011(5) 0.000(4)
C22 0.051(9) 0.048(8) 0.019(7) 0.013(7) -0.020(6) -0.009(6)
C23 0.037(8) 0.039(8) 0.063(11) 0.006(6) -0.026(7) 0.004(7)
C24 0.029(7) 0.032(7) 0.078(13) 0.004(6) -0.008(8) -0.014(8)
C25 0.031(7) 0.038(7) 0.045(9) -0.006(6) 0.008(6) -0.014(6)
N31 0.047(6) 0.024(5) 0.027(5) 0.007(5) 0.006(5) 0.001(5)
C32 0.048(5) 0.061(5) 0.042(5) 0.009(4) 0.005(4) 0.008(4)
C33 0.041(8) 0.064(16) 0.048(13) 0.003(10) 0.012(8) 0.021(11)
C34 0.033(8) 0.073(18) 0.069(16) 0.001(10) 0.010(9) 0.040(14)
C35 0.037(7) 0.028(6) 0.033(7) 0.001(5) -0.004(5) 0.003(5)

loop_
_atom_type_symbol
_atom_type_description
_atom_type_scat_dispersion_real
_atom_type_scat_dispersion_imag
_atom_type_scat_source
C C 0.0033 0.0016 'International Tables Vol C Tables 4.2.6.8 and 6.1.1.4'
H H 0.0000 0.0000 'International Tables Vol C Tables 4.2.6.8 and 6.1.1.4'
N N 0.0061 0.0033 'International Tables Vol C Tables 4.2.6.8 and 6.1.1.4'
Br Br -0.2901 2.4595 'International Tables Vol C Tables 4.2.6.8 and 6.1.1.4'
Au Au -2.0133 8.8022 'International Tables Vol C Tables 4.2.6.8 and 6.1.1.4'

loop_
_geom_angle_atom_site_label_1
_geom_angle_atom_site_label_2
_geom_angle_atom_site_label_3
_geom_angle_site_symmetry_1
_geom_angle_site_symmetry_3
_geom_angle
_geom_angle_publ_flag
N11 Au1 Br1 . . 176.3(3) y
N11 Au1 Au2 . . 96.6(2) ?
Br1 Au1 Au2 . . 83.95(3) ?
N11 Au1 Au2 . 8_665 96.8(2) ?
Br1 Au1 Au2 . 8_665 83.31(3) ?
Au2 Au1 Au2 . 8_665 163.074(19) y
N21 Au2 N31 . . 175.4(4) y
N21 Au2 Au1 . . 84.9(2) ?
N31 Au2 Au1 . . 96.6(3) ?
N21 Au2 Au1 . 8_655 92.2(2) ?
N31 Au2 Au1 . 8_655 87.2(3) ?
Au1 Au2 Au1 . 8_655 167.78(2) y
C12 N11 C15 . . 102.1(8) ?
C12 N11 Au1 . . 118.3(7) ?
C15 N11 Au1 . . 117.5(7) ?
C12 N11 H01 . . 111(7) ?
C15 N11 H01 . . 97(7) ?
Au1 N11 H01 . . 109(8) ?
N11 C12 C13 . . 105.7(9) ?
N11 C12 H12A . . 110.6 ?
C13 C12 H12A . . 110.6 ?
N11 C12 H12B . . 110.6 ?
C13 C12 H12B . . 110.6 ?
H12A C12 H12B . . 108.7 ?
C12 C13 C14 . . 105.9(11) ?
C12 C13 H13A . . 110.6 ?
C14 C13 H13A . . 110.6 ?
C12 C13 H13B . . 110.6 ?
C14 C13 H13B . . 110.6 ?
H13A C13 H13B . . 108.7 ?
C15 C14 C13 . . 105.2(10) ?
C15 C14 H14A . . 110.7 ?
C13 C14 H14A . . 110.7 ?
C15 C14 H14B . . 110.7 ?
C13 C14 H14B . . 110.7 ?
H14A C14 H14B . . 108.8 ?
N11 C15 C14 . . 105.7(9) ?
N11 C15 H15A . . 110.6 ?
C14 C15 H15A . . 110.6 ?
N11 C15 H15B . . 110.6 ?
C14 C15 H15B . . 110.6 ?
H15A C15 H15B . . 108.7 ?
C25 N21 C22 . . 102.6(9) ?
C25 N21 Au2 . . 120.5(7) ?
C22 N21 Au2 . . 112.1(8) ?
C25 N21 H02 . . 103(8) ?
C22 N21 H02 . . 98(8) ?
Au2 N21 H02 . . 117(8) ?
N21 C22 C23 . . 103.6(10) ?
N21 C22 H22A . . 111.0 ?
C23 C22 H22A . . 111.0 ?
N21 C22 H22B . . 111.0 ?
C23 C22 H22B . . 111.0 ?
H22A C22 H22B . . 109.0 ?
C22 C23 C24 . . 103.9(10) ?
C22 C23 H23A . . 111.0 ?
C24 C23 H23A . . 111.0 ?
C22 C23 H23B . . 111.0 ?
C24 C23 H23B . . 111.0 ?
H23A C23 H23B . . 109.0 ?
C25 C24 C23 . . 105.4(10) ?
C25 C24 H24A . . 110.7 ?
C23 C24 H24A . . 110.7 ?
C25 C24 H24B . . 110.7 ?
C23 C24 H24B . . 110.7 ?
H24A C24 H24B . . 108.8 ?
N21 C25 C24 . . 107.2(9) ?
N21 C25 H25A . . 110.3 ?
C24 C25 H25A . . 110.3 ?
N21 C25 H25B . . 110.3 ?
C24 C25 H25B . . 110.3 ?
H25A C25 H25B . . 108.5 ?
C35 N31 C32 . . 103.3(9) ?
C35 N31 Au2 . . 118.5(8) ?
C32 N31 Au2 . . 111.8(9) ?
C35 N31 H03 . . 119(10) ?
C32 N31 H03 . . 98(10) ?
Au2 N31 H03 . . 104(10) ?
C33' C32 N31 . . 108.0(14) ?
C33 C32 N31 . . 104.4(11) ?
C33 C32 H32A . . 110.9 ?
N31 C32 H32A . . 110.9 ?
C33 C32 H32B . . 110.9 ?
N31 C32 H32B . . 110.9 ?
H32A C32 H32B . . 108.9 ?
C33' C32 H32C . . 110.1 ?
N31 C32 H32C . . 110.1 ?
C33' C32 H32D . . 110.1 ?
N31 C32 H32D . . 110.1 ?
H32C C32 H32D . . 108.4 ?
C32 C33 C34 . . 107.0(13) ?
C32 C33 H33A . . 110.3 ?
C34 C33 H33A . . 110.3 ?
C32 C33 H33B . . 110.3 ?
C34 C33 H33B . . 110.3 ?
H33A C33 H33B . . 108.6 ?
C35 C34 C33 . . 105.6(12) ?
C35 C34 H34A . . 110.6 ?
C33 C34 H34A . . 110.6 ?
C35 C34 H34B . . 110.6 ?
C33 C34 H34B . . 110.6 ?
H34A C34 H34B . . 108.7 ?
C34 C35 N31 . . 107.0(11) ?
N31 C35 C34' . . 105.6(12) ?
C34 C35 H35A . . 110.3 ?
N31 C35 H35A . . 110.3 ?
C34 C35 H35B . . 110.3 ?
N31 C35 H35B . . 110.3 ?
H35A C35 H35B . . 108.6 ?
N31 C35 H35C . . 110.6 ?
C34' C35 H35C . . 110.6 ?
N31 C35 H35D . . 110.6 ?
C34' C35 H35D . . 110.6 ?
H35C C35 H35D . . 108.8 ?
C32 C33' C34' . . 103.8(15) ?
C32 C33' H33C . . 111.0 ?
C34' C33' H33C . . 111.0 ?
C32 C33' H33D . . 111.0 ?
C34' C33' H33D . . 111.0 ?
H33C C33' H33D . . 109.0 ?
C35 C34' C33' . . 108.1(14) ?
C35 C34' H34C . . 110.1 ?
C33' C34' H34C . . 110.1 ?
C35 C34' H34D . . 110.1 ?
C33' C34' H34D . . 110.1 ?
H34C C34' H34D . . 108.4 ?

loop_
_geom_bond_atom_site_label_1
_geom_bond_atom_site_label_2
_geom_bond_site_symmetry_2
_geom_bond_distance
_geom_bond_publ_flag
Au1 N11 . 2.065(9) y
Au1 Br1 . 2.3837(12) y
Au1 Au2 . 3.1476(6) y
Au1 Au2 8_665 3.1551(6) y
Au2 N21 . 2.021(11) y
Au2 N31 . 2.036(12) y
N11 C12 . 1.480(12) ?
N11 C15 . 1.497(12) ?
N11 H01 . 0.81(7) ?
C12 C13 . 1.496(16) ?
C12 H12A . 0.9900 ?
C12 H12B . 0.9900 ?
C13 C14 . 1.514(17) ?
C13 H13A . 0.9900 ?
C13 H13B . 0.9900 ?
C14 C15 . 1.500(16) ?
C14 H14A . 0.9900 ?
C14 H14B . 0.9900 ?
C15 H15A . 0.9900 ?
C15 H15B . 0.9900 ?
N21 C25 . 1.481(13) ?
N21 C22 . 1.496(12) ?
N21 H02 . 0.81(7) ?
C22 C23 . 1.500(15) ?
C22 H22A . 0.9900 ?
C22 H22B . 0.9900 ?
C23 C24 . 1.523(17) ?
C23 H23A . 0.9900 ?
C23 H23B . 0.9900 ?
C24 C25 . 1.501(15) ?
C24 H24A . 0.9900 ?
C24 H24B . 0.9900 ?
C25 H25A . 0.9900 ?
C25 H25B . 0.9900 ?
N31 C35 . 1.488(13) ?
N31 C32 . 1.490(14) ?
N31 H03 . 0.81(7) ?
C32 C33' . 1.460(19) ?
C32 C33 . 1.483(17) ?
C32 H32A . 0.9900 ?
C32 H32B . 0.9900 ?
C32 H32C . 0.9900 ?
C32 H32D . 0.9900 ?
C33 C34 . 1.508(19) ?
C33 H33A . 0.9900 ?
C33 H33B . 0.9900 ?
C34 C35 . 1.463(17) ?
C34 H34A . 0.9900 ?
C34 H34B . 0.9900 ?
C35 C34' . 1.504(18) ?
C35 H35A . 0.9900 ?
C35 H35B . 0.9900 ?
C35 H35C . 0.9900 ?
C35 H35D . 0.9900 ?
C33' C34' . 1.51(2) ?
C33' H33C . 0.9900 ?
C33' H33D . 0.9900 ?
C34' H34C . 0.9900 ?
C34' H34D . 0.9900 ?

loop_
_geom_hbond_atom_site_label_D
_geom_hbond_atom_site_label_H
_geom_hbond_atom_site_label_A
_geom_hbond_site_symmetry_A
_geom_hbond_distance_DH
_geom_hbond_distance_HA
_geom_hbond_distance_DA
_geom_hbond_angle_DHA
_geom_hbond_publ_flag
N11 H01 Br2 6_556 0.81(7) 2.70(7) 3.498(9) 169(9) y
N21 H02 Br2 . 0.81(7) 2.69(8) 3.477(10) 162(11) y
C22 H22B Br1 . 0.99 3.03 3.859(13) 142.0 ?
N31 H03 Br2 8_655 0.81(7) 2.68(10) 3.416(12) 151(14) y
C32 H32A Br1 8_655 0.99 2.97 3.763(14) 137.6 ?
C33 H33A Br1 5_566 0.99 3.03 3.675(18) 123.9 ?

loop_
_geom_torsion_atom_site_label_1
_geom_torsion_atom_site_label_2
_geom_torsion_atom_site_label_3
_geom_torsion_atom_site_label_4
_geom_torsion_site_symmetry_1
_geom_torsion_site_symmetry_2
_geom_torsion_site_symmetry_3
_geom_torsion_site_symmetry_4
_geom_torsion
_geom_torsion_publ_flag
N11 Au1 Au2 N21 . . . . 100.5(4) ?
Br1 Au1 Au2 N21 . . . . -83.2(3) y
Au2 Au1 Au2 N21 8_665 . . . -41.9(3) ?
N11 Au1 Au2 N31 . . . . -83.9(4) ?
Br1 Au1 Au2 N31 . . . . 92.4(3) y
Au2 Au1 Au2 N31 8_665 . . . 133.7(3) ?
N11 Au1 Au2 Au1 . . . 8_655 23.8(3) ?
Br1 Au1 Au2 Au1 . . . 8_655 -159.83(9) ?
Au2 Au1 Au2 Au1 8_665 . . 8_655 -118.48(12) ?
Au2 Au1 N11 C12 . . . . -147.6(8) ?
Au2 Au1 N11 C12 8_665 . . . 22.1(8) ?
Au2 Au1 N11 C15 . . . . -24.3(8) ?
Au2 Au1 N11 C15 8_665 . . . 145.4(8) ?
C15 N11 C12 C13 . . . . 38.1(13) ?
Au1 N11 C12 C13 . . . . 168.8(9) ?
N11 C12 C13 C14 . . . . -24.3(17) ?
C12 C13 C14 C15 . . . . 0.7(19) ?
C12 N11 C15 C14 . . . . -37.7(13) ?
Au1 N11 C15 C14 . . . . -169.0(9) ?
C13 C14 C15 N11 . . . . 22.9(17) ?
Au1 Au2 N21 C25 . . . . -138.4(9) ?
Au1 Au2 N21 C25 8_655 . . . 29.7(9) ?
Au1 Au2 N21 C22 . . . . 100.7(7) ?
Au1 Au2 N21 C22 8_655 . . . -91.2(7) ?
C25 N21 C22 C23 . . . . 41.7(13) ?
Au2 N21 C22 C23 . . . . 172.4(8) ?
N21 C22 C23 C24 . . . . -36.5(14) ?
C22 C23 C24 C25 . . . . 17.2(16) ?
C22 N21 C25 C24 . . . . -31.0(14) ?
Au2 N21 C25 C24 . . . . -156.3(9) ?
C23 C24 C25 N21 . . . . 8.6(16) ?
Au1 Au2 N31 C35 . . . . 22.3(9) ?
Au1 Au2 N31 C35 8_655 . . . -146.0(9) ?
Au1 Au2 N31 C32 . . . . -97.7(8) ?
Au1 Au2 N31 C32 8_655 . . . 94.0(8) ?
C35 N31 C32 C33' . . . . -35(2) ?
Au2 N31 C32 C33' . . . . 94(2) ?
C35 N31 C32 C33 . . . . 34.9(16) ?
Au2 N31 C32 C33 . . . . 163.4(13) ?
N31 C32 C33 C34 . . . . -24(2) ?
C32 C33 C34 C35 . . . . 4(3) ?
C33 C34 C35 N31 . . . . 19(3) ?
C32 N31 C35 C34 . . . . -33.4(18) ?
Au2 N31 C35 C34 . . . . -157.7(15) ?
C32 N31 C35 C34' . . . . 27.0(19) ?
Au2 N31 C35 C34' . . . . -97.3(18) ?
N31 C32 C33' C34' . . . . 28(4) ?
N31 C35 C34' C33' . . . . -11(4) ?
C32 C33' C34' C35 . . . . -10(4) ?
